data_7151868
loop_
_publ_author_name
'Huang, Chengmei'
'Yu, Haitao'
'Miao, Zhengrui'
'Zhou, Jie'
'Wang, Shuai'
'Fun, Hoong-Kun'
'Xu, Jianhua'
'Zhang, Yan'

_publ_section_title
;
 Facile synthesis of spiroisoquinolines based on photocycloaddition of
 isoquinoline-1,3,4-trione with oxazoles.
;
_journal_issue 10
_journal_name_full 'Organic &amp; biomolecular chemistry'
_journal_page_first 3629
_journal_page_last 3631
_journal_paper_doi 10.1039/c1ob05143a
_journal_volume 9
_journal_year 2011
_chemical_formula_moiety 'C16 H16 N2 O5'
_chemical_formula_sum 'C16 H16 N2 O5'
_chemical_formula_weight 316.31
_chemical_name_systematic
;
?
;
_space_group_IT_number 14
_symmetry_cell_setting monoclinic
_symmetry_space_group_name_Hall '-P 2ybc'
_symmetry_space_group_name_H-M 'P 1 21/c 1'
_atom_sites_solution_hydrogens geom
_atom_sites_solution_primary direct
_atom_sites_solution_secondary difmap
_audit_creation_method SHELXL-97
_cell_angle_alpha 90.00
_cell_angle_beta 121.994(3)
_cell_angle_gamma 90.00
_cell_formula_units_Z 4
_cell_length_a 9.2295(5)
_cell_length_b 11.0370(7)
_cell_length_c 17.1487(8)
_cell_measurement_reflns_used 9842
_cell_measurement_temperature 100.0(1)
_cell_measurement_theta_max 36.14
_cell_measurement_theta_min 2.63
_cell_volume 1481.53(15)
_computing_cell_refinement 'SAINT (Bruker, 2009)'
_computing_data_collection 'APEX2 (Bruker, 2009)'
_computing_data_reduction SAINT
_computing_molecular_graphics SHELXTL
_computing_publication_material
;
SHELXTL (Sheldrick, 2008), PLATON (Spek, 2009)
;
_computing_structure_refinement SHELXTL
_computing_structure_solution 'SHELXTL (Sheldrick, 2008)'
_diffrn_ambient_temperature 100.0(1)
_diffrn_measured_fraction_theta_full 0.997
_diffrn_measured_fraction_theta_max 0.997
_diffrn_measurement_device_type
;
Bruker APEXII DUO CCD area-detector diffractometer
;
_diffrn_measurement_method '\f and \w scans'
_diffrn_radiation_monochromator graphite
_diffrn_radiation_source 'fine-focus sealed tube'
_diffrn_radiation_type MoK\a
_diffrn_radiation_wavelength 0.71073
_diffrn_reflns_av_R_equivalents 0.0277
_diffrn_reflns_av_sigmaI/netI 0.0167
_diffrn_reflns_limit_h_max 14
_diffrn_reflns_limit_h_min -15
_diffrn_reflns_limit_k_max 18
_diffrn_reflns_limit_k_min -15
_diffrn_reflns_limit_l_max 27
_diffrn_reflns_limit_l_min -28
_diffrn_reflns_number 49112
_diffrn_reflns_theta_full 36.21
_diffrn_reflns_theta_max 36.21
_diffrn_reflns_theta_min 2.32
_diffrn_standards_number 0
_exptl_absorpt_coefficient_mu 0.107
_exptl_absorpt_correction_T_max 0.9745
_exptl_absorpt_correction_T_min 0.9525
_exptl_absorpt_correction_type multi-scan
_exptl_absorpt_process_details '(<i>SADABS</i>; Bruker, 2009)'
_exptl_crystal_colour colourless
_exptl_crystal_density_diffrn 1.418
_exptl_crystal_density_method 'not measured'
_exptl_crystal_description block
_exptl_crystal_F_000 664
_exptl_crystal_size_max 0.46
_exptl_crystal_size_mid 0.348
_exptl_crystal_size_min 0.243
_refine_diff_density_max 0.551
_refine_diff_density_min -0.263
_refine_diff_density_rms 0.062
_refine_ls_extinction_method none
_refine_ls_goodness_of_fit_ref 1.051
_refine_ls_hydrogen_treatment refall
_refine_ls_matrix_type full
_refine_ls_number_parameters 272
_refine_ls_number_reflns 7106
_refine_ls_number_restraints 0
_refine_ls_restrained_S_all 1.051
_refine_ls_R_factor_all 0.0419
_refine_ls_R_factor_gt 0.0363
_refine_ls_shift/su_max 0.001
_refine_ls_shift/su_mean 0.000
_refine_ls_structure_factor_coef Fsqd
_refine_ls_weighting_details 'calc w=1/[\s^2^(Fo^2^)+(0.0634P)^2^+0.2363P] where P=(Fo^2^+2Fc^2^)/3'
_refine_ls_weighting_scheme calc
_refine_ls_wR_factor_gt 0.1023
_refine_ls_wR_factor_ref 0.1077
_reflns_number_gt 6224
_reflns_number_total 7106
_reflns_threshold_expression I>2\s(I)
_cod_data_source_file c1ob05143a.txt
_cod_data_source_block z15a_0m
_cod_depositor_comments
;
The following automatic conversions were performed:
'_symmetry_cell_setting' value 'Monoclinic' changed to 'monoclinic'
according to '/home/saulius/struct/CIF-dictionaries/cif_core.dic'
dictionary named 'cif_core.dic' version 2.4.1 from 2010-06-29.

Automatic conversion script
Id: cif_fix_enum 1555 2011-01-17 13:19:09Z saulius 
;
_cod_original_cell_volume 1481.53(14)
_cod_original_sg_symbol_H-M 'P 21/c'
_cod_database_code 7151868

loop_
_symmetry_equiv_pos_as_xyz
'x, y, z'
'-x, y+1/2, -z+1/2'
'-x, -y, -z'
'x, -y-1/2, z-1/2'

loop_
_atom_site_label
_atom_site_type_symbol
_atom_site_fract_x
_atom_site_fract_y
_atom_site_fract_z
_atom_site_U_iso_or_equiv
_atom_site_adp_type
_atom_site_occupancy
_atom_site_symmetry_multiplicity
_atom_site_calc_flag
_atom_site_refinement_flags
_atom_site_disorder_assembly
_atom_site_disorder_group
O1 O 0.62184(7) 0.75555(5) 0.86824(4) 0.02222(10) Uani 1 1 d . . .
O2 O 0.51645(7) 0.82880(5) 1.09420(4) 0.02341(11) Uani 1 1 d . . .
O3 O 0.35431(6) 0.60414(4) 0.77889(3) 0.01644(9) Uani 1 1 d . . .
O4 O 0.11202(7) 0.87216(5) 0.86921(4) 0.02132(10) Uani 1 1 d . . .
O5 O -0.04861(6) 0.73325(4) 0.76177(3) 0.01620(9) Uani 1 1 d . . .
N1 N 0.57459(6) 0.79429(5) 0.98322(3) 0.01432(9) Uani 1 1 d . . .
N2 N 0.14234(7) 0.73545(5) 0.68782(3) 0.01428(9) Uani 1 1 d . . .
C1 C 0.53215(7) 0.74398(5) 0.89978(4) 0.01386(9) Uani 1 1 d . . .
C2 C 0.48718(8) 0.76968(5) 1.02736(4) 0.01481(10) Uani 1 1 d . . .
C3 C 0.37008(7) 0.66450(5) 0.99287(4) 0.01380(9) Uani 1 1 d . . .
C4 C 0.32329(9) 0.61117(6) 1.05014(5) 0.01924(11) Uani 1 1 d . . .
C5 C 0.22064(9) 0.50860(7) 1.02056(5) 0.02222(12) Uani 1 1 d . . .
C6 C 0.16412(9) 0.45992(6) 0.93400(5) 0.02194(12) Uani 1 1 d . . .
C7 C 0.20834(8) 0.51466(6) 0.87620(4) 0.01790(11) Uani 1 1 d . . .
C8 C 0.31179(7) 0.61752(5) 0.90557(4) 0.01271(9) Uani 1 1 d . . .
C9 C 0.35632(7) 0.68478(5) 0.84467(4) 0.01203(9) Uani 1 1 d . . .
C10 C 0.21824(7) 0.78681(5) 0.77991(4) 0.01232(9) Uani 1 1 d . . .
C11 C 0.22595(7) 0.64123(5) 0.69338(4) 0.01426(9) Uani 1 1 d . . .
C12 C 0.08828(7) 0.80343(5) 0.80851(4) 0.01340(9) Uani 1 1 d . . .
C13 C -0.16666(8) 0.73839(6) 0.79342(5) 0.01950(11) Uani 1 1 d . . .
C14 C 0.29349(8) 0.91094(5) 0.78117(5) 0.01777(11) Uani 1 1 d . . .
C15 C 0.20035(9) 0.56380(6) 0.61632(5) 0.02021(11) Uani 1 1 d . . .
C16 C 0.72046(9) 0.87786(7) 1.02922(5) 0.02115(12) Uani 1 1 d . . .
H4A H 0.3691(16) 0.6469(12) 1.1123(8) 0.030(3) Uiso 1 1 d . . .
H5A H 0.1926(16) 0.4702(12) 1.0620(8) 0.032(3) Uiso 1 1 d . . .
H6A H 0.0914(18) 0.3873(13) 0.9120(9) 0.039(3) Uiso 1 1 d . . .
H7A H 0.1653(15) 0.4809(11) 0.8134(8) 0.025(3) Uiso 1 1 d . . .
H13A H -0.2127(17) 0.8200(12) 0.7847(9) 0.031(3) Uiso 1 1 d . . .
H13B H -0.2529(16) 0.6833(11) 0.7552(8) 0.030(3) Uiso 1 1 d . . .
H13C H -0.1062(16) 0.7198(12) 0.8587(8) 0.028(3) Uiso 1 1 d . . .
H14A H 0.3778(15) 0.9026(11) 0.7630(8) 0.025(3) Uiso 1 1 d . . .
H14B H 0.1966(17) 0.9626(12) 0.7320(9) 0.031(3) Uiso 1 1 d . . .
H14C H 0.3409(16) 0.9500(11) 0.8389(8) 0.027(3) Uiso 1 1 d . . .
H15A H 0.1370(17) 0.6054(12) 0.5592(9) 0.035(3) Uiso 1 1 d . . .
H15B H 0.146(2) 0.4850(14) 0.6153(10) 0.045(4) Uiso 1 1 d . . .
H15C H 0.303(2) 0.5454(14) 0.6223(10) 0.048(4) Uiso 1 1 d . . .
H16A H 0.7914(18) 0.8602(13) 1.0038(9) 0.039(3) Uiso 1 1 d . . .
H16B H 0.6805(18) 0.9625(13) 1.0176(9) 0.038(3) Uiso 1 1 d . . .
H16C H 0.7896(18) 0.8617(13) 1.0964(9) 0.038(3) Uiso 1 1 d . . .

loop_
_atom_site_aniso_label
_atom_site_aniso_U_11
_atom_site_aniso_U_22
_atom_site_aniso_U_33
_atom_site_aniso_U_23
_atom_site_aniso_U_13
_atom_site_aniso_U_12
O1 0.0180(2) 0.0315(3) 0.0237(2) 0.00169(19) 0.01550(18) -0.00075(17)
O2 0.0287(2) 0.0253(2) 0.0178(2) -0.00831(17) 0.01336(19) -0.00620(19)
O3 0.02019(19) 0.01554(18) 0.01333(17) -0.00160(14) 0.00870(15) 0.00446(15)
O4 0.0224(2) 0.0217(2) 0.0235(2) -0.01037(17) 0.01463(19) -0.00319(17)
O5 0.01480(18) 0.01820(19) 0.01828(19) -0.00476(15) 0.01058(16) -0.00249(14)
N1 0.01282(19) 0.0161(2) 0.01326(19) -0.00060(15) 0.00639(16) -0.00362(15)
N2 0.01496(19) 0.0162(2) 0.01196(18) -0.00118(15) 0.00732(16) 0.00011(15)
C1 0.0124(2) 0.0162(2) 0.0142(2) 0.00128(17) 0.00781(17) 0.00040(16)
C2 0.0160(2) 0.0157(2) 0.0132(2) -0.00113(17) 0.00809(18) -0.00226(17)
C3 0.0143(2) 0.0147(2) 0.0142(2) 0.00013(17) 0.00876(18) -0.00141(17)
C4 0.0210(3) 0.0222(3) 0.0187(2) 0.0032(2) 0.0134(2) -0.0015(2)
C5 0.0203(3) 0.0227(3) 0.0266(3) 0.0078(2) 0.0144(2) -0.0015(2)
C6 0.0181(2) 0.0173(3) 0.0276(3) 0.0045(2) 0.0102(2) -0.0040(2)
C7 0.0169(2) 0.0137(2) 0.0194(2) -0.00017(18) 0.0071(2) -0.00331(18)
C8 0.0125(2) 0.0114(2) 0.0138(2) 0.00021(16) 0.00674(17) -0.00056(15)
C9 0.0132(2) 0.0121(2) 0.0118(2) -0.00122(15) 0.00730(17) 0.00025(15)
C10 0.0130(2) 0.0118(2) 0.0123(2) -0.00064(15) 0.00685(17) 0.00031(15)
C11 0.0160(2) 0.0152(2) 0.0129(2) -0.00191(17) 0.00860(18) -0.00109(17)
C12 0.0135(2) 0.0125(2) 0.0143(2) -0.00080(16) 0.00736(17) 0.00138(16)
C13 0.0181(2) 0.0218(3) 0.0242(3) -0.0035(2) 0.0151(2) -0.0018(2)
C14 0.0200(2) 0.0126(2) 0.0203(3) 0.00094(18) 0.0103(2) -0.00138(18)
C15 0.0251(3) 0.0214(3) 0.0162(2) -0.0058(2) 0.0124(2) -0.0010(2)
C16 0.0177(2) 0.0227(3) 0.0178(2) -0.0001(2) 0.0058(2) -0.0091(2)

loop_
_atom_type_symbol
_atom_type_description
_atom_type_scat_dispersion_real
_atom_type_scat_dispersion_imag
_atom_type_scat_source
C C 0.0033 0.0016 'International Tables Vol C Tables 4.2.6.8 and 6.1.1.4'
H H 0.0000 0.0000 'International Tables Vol C Tables 4.2.6.8 and 6.1.1.4'
N N 0.0061 0.0033 'International Tables Vol C Tables 4.2.6.8 and 6.1.1.4'
O O 0.0106 0.0060 'International Tables Vol C Tables 4.2.6.8 and 6.1.1.4'

loop_
_geom_angle_atom_site_label_1
_geom_angle_atom_site_label_2
_geom_angle_atom_site_label_3
_geom_angle
_geom_angle_site_symmetry_1
_geom_angle_site_symmetry_3
_geom_angle_publ_flag
C11 O3 C9 107.49(4) . . ?
C12 O5 C13 114.42(5) . . ?
C1 N1 C2 123.70(5) . . ?
C1 N1 C16 118.92(5) . . ?
C2 N1 C16 117.38(5) . . ?
C11 N2 C10 108.23(5) . . ?
O1 C1 N1 122.22(6) . . ?
O1 C1 C9 121.50(5) . . ?
N1 C1 C9 115.96(5) . . ?
O2 C2 N1 120.18(6) . . ?
O2 C2 C3 123.18(6) . . ?
N1 C2 C3 116.49(5) . . ?
C8 C3 C4 120.75(6) . . ?
C8 C3 C2 120.36(5) . . ?
C4 C3 C2 118.86(5) . . ?
C5 C4 C3 119.51(6) . . ?
C5 C4 H4A 122.3(7) . . ?
C3 C4 H4A 118.2(7) . . ?
C4 C5 C6 120.08(6) . . ?
C4 C5 H5A 118.8(8) . . ?
C6 C5 H5A 121.0(8) . . ?
C7 C6 C5 120.32(6) . . ?
C7 C6 H6A 118.6(8) . . ?
C5 C6 H6A 121.1(8) . . ?
C6 C7 C8 119.89(6) . . ?
C6 C7 H7A 120.3(7) . . ?
C8 C7 H7A 119.8(7) . . ?
C7 C8 C3 119.42(5) . . ?
C7 C8 C9 122.49(5) . . ?
C3 C8 C9 118.00(5) . . ?
O3 C9 C8 110.27(5) . . ?
O3 C9 C1 108.68(4) . . ?
C8 C9 C1 111.91(4) . . ?
O3 C9 C10 102.43(4) . . ?
C8 C9 C10 114.43(4) . . ?
C1 C9 C10 108.61(4) . . ?
N2 C10 C12 112.65(5) . . ?
N2 C10 C14 108.46(5) . . ?
C12 C10 C14 108.38(5) . . ?
N2 C10 C9 102.93(4) . . ?
C12 C10 C9 109.24(4) . . ?
C14 C10 C9 115.21(5) . . ?
N2 C11 O3 118.15(5) . . ?
N2 C11 C15 127.01(6) . . ?
O3 C11 C15 114.84(5) . . ?
O4 C12 O5 124.41(5) . . ?
O4 C12 C10 122.40(5) . . ?
O5 C12 C10 113.17(5) . . ?
O5 C13 H13A 109.4(8) . . ?
O5 C13 H13B 103.9(7) . . ?
H13A C13 H13B 110.6(11) . . ?
O5 C13 H13C 109.6(7) . . ?
H13A C13 H13C 108.0(11) . . ?
H13B C13 H13C 115.2(11) . . ?
C10 C14 H14A 109.9(7) . . ?
C10 C14 H14B 107.2(8) . . ?
H14A C14 H14B 106.6(9) . . ?
C10 C14 H14C 112.2(8) . . ?
H14A C14 H14C 111.6(10) . . ?
H14B C14 H14C 109.1(10) . . ?
C11 C15 H15A 111.1(8) . . ?
C11 C15 H15B 110.9(8) . . ?
H15A C15 H15B 111.9(12) . . ?
C11 C15 H15C 111.0(10) . . ?
H15A C15 H15C 104.8(12) . . ?
H15B C15 H15C 106.9(13) . . ?
N1 C16 H16A 106.0(8) . . ?
N1 C16 H16B 110.4(8) . . ?
H16A C16 H16B 111.4(11) . . ?
N1 C16 H16C 110.6(8) . . ?
H16A C16 H16C 108.1(12) . . ?
H16B C16 H16C 110.2(12) . . ?

loop_
_geom_bond_atom_site_label_1
_geom_bond_atom_site_label_2
_geom_bond_distance
_geom_bond_site_symmetry_2
_geom_bond_publ_flag
O1 C1 1.2119(7) . ?
O2 C2 1.2185(7) . ?
O3 C11 1.3713(7) . ?
O3 C9 1.4293(7) . ?
O4 C12 1.2105(7) . ?
O5 C12 1.3287(7) . ?
O5 C13 1.4532(8) . ?
N1 C1 1.3839(8) . ?
N1 C2 1.3944(8) . ?
N1 C16 1.4698(8) . ?
N2 C11 1.2681(8) . ?
N2 C10 1.4607(7) . ?
C1 C9 1.5259(8) . ?
C2 C3 1.4792(8) . ?
C3 C8 1.3949(8) . ?
C3 C4 1.3953(8) . ?
C4 C5 1.3883(10) . ?
C4 H4A 0.997(12) . ?
C5 C6 1.3942(11) . ?
C5 H5A 0.973(13) . ?
C6 C7 1.3939(9) . ?
C6 H6A 0.984(15) . ?
C7 C8 1.3944(8) . ?
C7 H7A 1.001(11) . ?
C8 C9 1.5052(8) . ?
C9 C10 1.6204(8) . ?
C10 C12 1.5284(8) . ?
C10 C14 1.5309(8) . ?
C11 C15 1.4837(8) . ?
C13 H13A 0.973(13) . ?
C13 H13B 0.938(13) . ?
C13 H13C 0.972(12) . ?
C14 H14A 0.984(12) . ?
C14 H14B 1.018(13) . ?
C14 H14C 0.947(12) . ?
C15 H15A 0.952(13) . ?
C15 H15B 1.001(16) . ?
C15 H15C 0.923(16) . ?
C16 H16A 0.979(14) . ?
C16 H16B 0.985(15) . ?
C16 H16C 0.993(14) . ?

loop_
_geom_torsion_atom_site_label_1
_geom_torsion_atom_site_label_2
_geom_torsion_atom_site_label_3
_geom_torsion_atom_site_label_4
_geom_torsion
_geom_torsion_site_symmetry_1
_geom_torsion_site_symmetry_2
_geom_torsion_site_symmetry_3
_geom_torsion_site_symmetry_4
_geom_torsion_publ_flag
C2 N1 C1 O1 -171.12(6) . . . . ?
C16 N1 C1 O1 8.41(9) . . . . ?
C2 N1 C1 C9 15.35(8) . . . . ?
C16 N1 C1 C9 -165.12(5) . . . . ?
C1 N1 C2 O2 -170.28(6) . . . . ?
C16 N1 C2 O2 10.19(9) . . . . ?
C1 N1 C2 C3 14.04(9) . . . . ?
C16 N1 C2 C3 -165.50(6) . . . . ?
O2 C2 C3 C8 165.53(6) . . . . ?
N1 C2 C3 C8 -18.93(8) . . . . ?
O2 C2 C3 C4 -16.35(9) . . . . ?
N1 C2 C3 C4 159.19(6) . . . . ?
C8 C3 C4 C5 1.44(10) . . . . ?
C2 C3 C4 C5 -176.68(6) . . . . ?
C3 C4 C5 C6 -0.39(10) . . . . ?
C4 C5 C6 C7 -0.83(11) . . . . ?
C5 C6 C7 C8 0.99(10) . . . . ?
C6 C7 C8 C3 0.05(9) . . . . ?
C6 C7 C8 C9 -176.61(6) . . . . ?
C4 C3 C8 C7 -1.27(9) . . . . ?
C2 C3 C8 C7 176.82(5) . . . . ?
C4 C3 C8 C9 175.54(5) . . . . ?
C2 C3 C8 C9 -6.37(8) . . . . ?
C11 O3 C9 C8 115.58(5) . . . . ?
C11 O3 C9 C1 -121.42(5) . . . . ?
C11 O3 C9 C10 -6.62(6) . . . . ?
C7 C8 C9 O3 -28.05(7) . . . . ?
C3 C8 C9 O3 155.25(5) . . . . ?
C7 C8 C9 C1 -149.15(6) . . . . ?
C3 C8 C9 C1 34.15(7) . . . . ?
C7 C8 C9 C10 86.77(7) . . . . ?
C3 C8 C9 C10 -89.94(6) . . . . ?
O1 C1 C9 O3 25.72(8) . . . . ?
N1 C1 C9 O3 -160.70(5) . . . . ?
O1 C1 C9 C8 147.73(6) . . . . ?
N1 C1 C9 C8 -38.69(7) . . . . ?
O1 C1 C9 C10 -84.98(7) . . . . ?
N1 C1 C9 C10 88.59(6) . . . . ?
C11 N2 C10 C12 -125.07(5) . . . . ?
C11 N2 C10 C14 114.96(5) . . . . ?
C11 N2 C10 C9 -7.55(6) . . . . ?
O3 C9 C10 N2 8.50(5) . . . . ?
C8 C9 C10 N2 -110.82(5) . . . . ?
C1 C9 C10 N2 123.35(5) . . . . ?
O3 C9 C10 C12 128.41(5) . . . . ?
C8 C9 C10 C12 9.09(6) . . . . ?
C1 C9 C10 C12 -116.74(5) . . . . ?
O3 C9 C10 C14 -109.35(5) . . . . ?
C8 C9 C10 C14 131.33(5) . . . . ?
C1 C9 C10 C14 5.50(6) . . . . ?
C10 N2 C11 O3 3.92(7) . . . . ?
C10 N2 C11 C15 -176.37(6) . . . . ?
C9 O3 C11 N2 2.31(7) . . . . ?
C9 O3 C11 C15 -177.43(5) . . . . ?
C13 O5 C12 O4 -4.07(9) . . . . ?
C13 O5 C12 C10 174.35(5) . . . . ?
N2 C10 C12 O4 -159.78(6) . . . . ?
C14 C10 C12 O4 -39.76(8) . . . . ?
C9 C10 C12 O4 86.50(7) . . . . ?
N2 C10 C12 O5 21.76(7) . . . . ?
C14 C10 C12 O5 141.78(5) . . . . ?
C9 C10 C12 O5 -91.97(6) . . . . ?
